data_7242092
loop_
_publ_author_name
'Renier, Olivier'
'Bousrez, Guillaume'
'Yang, Mei'
'H\"olter, Milena'
'Mallick, Bert'
'Smetana, Volodymyr'
'Mudring, Anja-Verena'

_publ_section_title
;
 Developing design tools for introducing and tuning structural order in
 ionic liquids
;
_journal_issue 8
_journal_name_full CrystEngComm
_journal_page_first 1785
_journal_page_last 1795
_journal_paper_doi 10.1039/D0CE01672A
_journal_volume 23
_journal_year 2021
_chemical_formula_sum 'C28 H57 Br N2 O'
_chemical_formula_weight 517.66
_space_group_crystal_system triclinic
_space_group_IT_number 2
_space_group_name_Hall '-P 1'
_space_group_name_H-M_alt 'P -1'
_atom_sites_solution_hydrogens mixed
_audit_creation_method SHELXL-2018/3
_audit_update_record
;
2019-04-27 deposited with the CCDC.	2021-01-08 downloaded from the CCDC.
;
_cell_angle_alpha 85.10(3)
_cell_angle_beta 83.70(4)
_cell_angle_gamma 84.22(3)
_cell_formula_units_Z 2
_cell_length_a 7.595(7)
_cell_length_b 9.979(10)
_cell_length_c 20.822(19)
_cell_measurement_reflns_used 7672
_cell_measurement_temperature 273(2)
_cell_measurement_theta_max 44.652
_cell_measurement_theta_min 2.141
_cell_volume 1556(3)
_computing_structure_refinement 'SHELXL-2018/3 (Sheldrick, 2018)'
_computing_structure_solution 'SHELXT 2014/5 (Sheldrick, 2014)'
_diffrn_ambient_temperature 273(2)
_diffrn_measured_fraction_theta_full 0.987
_diffrn_measured_fraction_theta_max 0.987
_diffrn_measurement_device_type 'Bruker Venture'
_diffrn_radiation_type CuK\a
_diffrn_radiation_wavelength 1.54178
_diffrn_reflns_av_R_equivalents 0.0399
_diffrn_reflns_av_unetI/netI 0.0497
_diffrn_reflns_Laue_measured_fraction_full 0.987
_diffrn_reflns_Laue_measured_fraction_max 0.987
_diffrn_reflns_limit_h_max 6
_diffrn_reflns_limit_h_min -6
_diffrn_reflns_limit_k_max 9
_diffrn_reflns_limit_k_min -8
_diffrn_reflns_limit_l_max 18
_diffrn_reflns_limit_l_min -18
_diffrn_reflns_number 7672
_diffrn_reflns_point_group_measured_fraction_full 0.987
_diffrn_reflns_point_group_measured_fraction_max 0.987
_diffrn_reflns_theta_full 44.652
_diffrn_reflns_theta_max 44.652
_diffrn_reflns_theta_min 2.141
_exptl_absorpt_coefficient_mu 1.928
_exptl_absorpt_correction_T_max 0.9
_exptl_absorpt_correction_T_min 0.8
_exptl_absorpt_correction_type multi-scan
_exptl_absorpt_process_details SADABS
_exptl_crystal_density_diffrn 1.105
_exptl_crystal_description prism
_exptl_crystal_F_000 564
_exptl_crystal_size_max 0.2
_exptl_crystal_size_mid 0.04
_exptl_crystal_size_min 0.02
_refine_diff_density_max 0.414
_refine_diff_density_min -0.422
_refine_diff_density_rms 0.052
_refine_ls_extinction_method none
_refine_ls_goodness_of_fit_ref 1.168
_refine_ls_hydrogen_treatment mixed
_refine_ls_matrix_type full
_refine_ls_number_parameters 291
_refine_ls_number_reflns 2425
_refine_ls_number_restraints 3
_refine_ls_restrained_S_all 1.167
_refine_ls_R_factor_all 0.0820
_refine_ls_R_factor_gt 0.0611
_refine_ls_shift/su_max 0.000
_refine_ls_shift/su_mean 0.000
_refine_ls_structure_factor_coef Fsqd
_refine_ls_weighting_details 'w=1/[\s^2^(Fo^2^)+(0.0231P)^2^+4.4641P] where P=(Fo^2^+2Fc^2^)/3'
_refine_ls_weighting_scheme calc
_refine_ls_wR_factor_gt 0.1243
_refine_ls_wR_factor_ref 0.1319
_reflns_Friedel_coverage 0.000
_reflns_number_gt 1984
_reflns_number_total 2425
_reflns_threshold_expression 'I > 2\s(I)'
_cod_data_source_file d0ce01672a2.cif
_cod_data_source_block cu_OliC12C12new_0m
_cod_depositor_comments
;
The following automatic conversions were performed:

data item '_exptl_absorpt_correction_type' value 'Multi-scan' was
changed to 'multi-scan' in accordance with the
/home/data/users/saulius/crontab/automatic-downloads/rss-feeds/RSC/lib/dictionaries/cif_core.dic
dictionary named 'cif_core.dic' version 2.4.2 last updated on
2011-04-26.

Automatic conversion script
Id: cif_fix_values 7556 2019-12-06 15:28:31Z antanas 

 Adding full bibliography for 7242091--7242093.cif.
;
_cod_database_code 7242092
_shelx_shelxl_version_number 2018/3
_shelx_space_group_comment
;
The symmetry employed for this shelxl refinement is uniquely defined
by the following loop, which should always be used as a source of
symmetry information in preference to the above space-group names.
They are only intended as comments.
;

loop_
_space_group_symop_operation_xyz
'x, y, z'
'-x, -y, -z'

loop_
_atom_site_label
_atom_site_type_symbol
_atom_site_fract_x
_atom_site_fract_y
_atom_site_fract_z
_atom_site_U_iso_or_equiv
_atom_site_adp_type
_atom_site_occupancy
_atom_site_site_symmetry_order
_atom_site_calc_flag
_atom_site_refinement_flags_posn
_atom_site_refinement_flags_adp
_atom_site_refinement_flags_occupancy
_atom_site_disorder_assembly
_atom_site_disorder_group
Br01 Br 1.04447(13) 0.78680(9) -0.07319(5) 0.0817(4) Uani 1 1 d . . . . .
N002 N 0.4048(12) 0.6842(7) 0.0746(3) 0.0554(18) Uani 1 1 d . . . . .
N003 N 0.4509(13) 0.4660(7) 0.0849(3) 0.0525(18) Uani 1 1 d . . . . .
C4 C 0.6130(13) 0.5168(11) 0.0785(3) 0.057(2) Uani 1 1 d . . . . .
H4 H 0.723081 0.466553 0.078122 0.068 Uiso 1 1 calc R U . . .
O1W O 0.8131(11) 0.9075(7) 0.0582(4) 0.154(3) Uani 1 1 d D . . . .
H1 H 0.879(13) 0.886(11) 0.021(3) 0.185 Uiso 1 1 d D U . . .
H2 H 0.850(13) 0.977(8) 0.076(5) 0.185 Uiso 1 1 d D U . . .
C005 C 0.4228(10) 0.3215(7) 0.0988(4) 0.061(2) Uani 1 1 d . . . . .
H00A H 0.305757 0.306624 0.087805 0.073 Uiso 1 1 calc R U . . .
H00B H 0.510313 0.267959 0.071818 0.073 Uiso 1 1 calc R U . . .
C007 C 0.3257(14) 0.5691(13) 0.0827(3) 0.058(2) Uani 1 1 d . . . . .
C008 C 0.5858(15) 0.6488(11) 0.0730(3) 0.058(2) Uani 1 1 d . . . . .
H008 H 0.673499 0.708530 0.068707 0.070 Uiso 1 1 calc R U . . .
C009 C 0.3240(11) 0.8259(8) 0.0737(4) 0.071(2) Uani 1 1 d . . . . .
H00C H 0.197737 0.827830 0.069648 0.085 Uiso 1 1 calc R U . . .
H00D H 0.377574 0.877601 0.036347 0.085 Uiso 1 1 calc R U . . .
C00A C 0.2122(11) 0.8354(8) 0.4440(4) 0.074(2) Uani 1 1 d . . . . .
H00E H 0.083937 0.837983 0.444690 0.089 Uiso 1 1 calc R U . . .
H00F H 0.258491 0.741416 0.449820 0.089 Uiso 1 1 calc R U . . .
C00B C 0.2765(11) 0.8189(8) 0.1973(4) 0.068(2) Uani 1 1 d . . . . .
H00G H 0.329417 0.726195 0.200222 0.082 Uiso 1 1 calc R U . . .
H00H H 0.149147 0.816833 0.197211 0.082 Uiso 1 1 calc R U . . .
C00C C 0.1334(12) 0.5643(8) 0.0857(4) 0.078(3) Uani 1 1 d . . . . .
H00I H 0.088357 0.620889 0.050355 0.118 Uiso 1 1 calc R U . . .
H00J H 0.078044 0.595868 0.125978 0.118 Uiso 1 1 calc R U . . .
H00K H 0.107412 0.473046 0.082599 0.118 Uiso 1 1 calc R U . . .
C00D C 0.1784(11) 0.8565(8) 0.5659(4) 0.076(3) Uani 1 1 d . . . . .
H00L H 0.222851 0.762430 0.572989 0.091 Uiso 1 1 calc R U . . .
H00M H 0.050238 0.859842 0.565992 0.091 Uiso 1 1 calc R U . . .
C00E C 0.2458(11) 0.8217(8) 0.3211(4) 0.073(2) Uani 1 1 d . . . . .
H00N H 0.298542 0.729092 0.324894 0.088 Uiso 1 1 calc R U . . .
H00O H 0.117931 0.819468 0.322865 0.088 Uiso 1 1 calc R U . . .
C00F C 0.3671(12) 0.2973(8) 0.2863(4) 0.078(3) Uani 1 1 d . . . . .
H00P H 0.328541 0.206954 0.292140 0.094 Uiso 1 1 calc R U . . .
H00Q H 0.494138 0.287379 0.289807 0.094 Uiso 1 1 calc R U . . .
C00G C 0.3218(11) 0.3221(9) 0.4068(4) 0.081(3) Uani 1 1 d . . . . .
H00R H 0.449872 0.317617 0.407014 0.097 Uiso 1 1 calc R U . . .
H00S H 0.290385 0.229768 0.413882 0.097 Uiso 1 1 calc R U . . .
C00H C 0.3500(11) 0.8896(8) 0.1341(4) 0.073(3) Uani 1 1 d . . . . .
H00T H 0.294638 0.981593 0.131275 0.088 Uiso 1 1 calc R U . . .
H00U H 0.476466 0.894259 0.135377 0.088 Uiso 1 1 calc R U . . .
C00I C 0.2877(11) 0.8938(8) 0.3784(4) 0.076(3) Uani 1 1 d . . . . .
H00V H 0.415847 0.891086 0.377873 0.091 Uiso 1 1 calc R U . . .
H00W H 0.241692 0.987900 0.372850 0.091 Uiso 1 1 calc R U . . .
C00J C 0.2551(11) 0.9089(8) 0.5000(4) 0.071(2) Uani 1 1 d . . . . .
H00X H 0.383432 0.904197 0.499587 0.086 Uiso 1 1 calc R U . . .
H00Y H 0.212151 1.003401 0.493092 0.086 Uiso 1 1 calc R U . . .
C00K C 0.3123(11) 0.8867(8) 0.2565(4) 0.075(3) Uani 1 1 d . . . . .
H00Z H 0.439724 0.890200 0.255479 0.090 Uiso 1 1 calc R U . . .
H010 H 0.258653 0.979151 0.253069 0.090 Uiso 1 1 calc R U . . .
C00L C 0.2186(10) 0.9313(8) 0.6222(4) 0.070(2) Uani 1 1 d . . . . .
H011 H 0.346750 0.927534 0.622124 0.084 Uiso 1 1 calc R U . . .
H012 H 0.174839 1.025488 0.614845 0.084 Uiso 1 1 calc R U . . .
C00M C 0.1416(12) 0.8802(9) 0.6883(4) 0.087(3) Uani 1 1 d . . . . .
H013 H 0.185433 0.786103 0.695952 0.105 Uiso 1 1 calc R U . . .
H014 H 0.013311 0.884160 0.688661 0.105 Uiso 1 1 calc R U . . .
C00N C 0.2869(12) 0.3458(9) 0.5284(5) 0.088(3) Uani 1 1 d . . . . .
H015 H 0.415101 0.344202 0.527465 0.105 Uiso 1 1 calc R U . . .
H016 H 0.259671 0.252451 0.535544 0.105 Uiso 1 1 calc R U . . .
C00O C 0.3457(13) 0.3447(9) 0.2193(4) 0.091(3) Uani 1 1 d . . . . .
H017 H 0.219827 0.348087 0.214194 0.110 Uiso 1 1 calc R U . . .
HA17 H 0.377109 0.437128 0.213468 0.110 Uiso 1 1 calc R U . . .
C00P C 0.4373(15) 0.2765(8) 0.1676(4) 0.106(4) Uani 1 1 d . . . . .
H018 H 0.404049 0.184572 0.173429 0.127 Uiso 1 1 calc R U . . .
H019 H 0.562720 0.271455 0.173634 0.127 Uiso 1 1 calc R U . . .
C00Q C 0.2558(14) 0.3693(10) 0.6489(5) 0.104(3) Uani 1 1 d . . . . .
H01A H 0.384266 0.366622 0.647176 0.125 Uiso 1 1 calc R U . . .
H11A H 0.226844 0.276557 0.657216 0.125 Uiso 1 1 calc R U . . .
C00R C 0.2464(16) 0.3889(9) 0.4640(5) 0.126(4) Uani 1 1 d . . . . .
H01B H 0.274525 0.481973 0.456460 0.151 Uiso 1 1 calc R U . . .
H01C H 0.118294 0.390722 0.464680 0.151 Uiso 1 1 calc R U . . .
C00S C 0.2863(15) 0.3660(9) 0.3421(5) 0.114(4) Uani 1 1 d . . . . .
H01D H 0.315910 0.458812 0.334799 0.137 Uiso 1 1 calc R U . . .
H01E H 0.158617 0.368537 0.341186 0.137 Uiso 1 1 calc R U . . .
C00T C 0.1845(14) 0.9575(11) 0.7435(5) 0.131(3) Uani 1 1 d . . . . .
H01F H 0.311258 0.955927 0.743063 0.196 Uiso 1 1 calc R U . . .
H01G H 0.135876 0.916051 0.783963 0.196 Uiso 1 1 calc R U . . .
H01H H 0.133683 1.049291 0.738238 0.196 Uiso 1 1 calc R U . . .
C00U C 0.2137(17) 0.4096(10) 0.5864(5) 0.132(4) Uani 1 1 d . . . . .
H01I H 0.238346 0.503485 0.578839 0.159 Uiso 1 1 calc R U . . .
H11I H 0.085642 0.409171 0.587914 0.159 Uiso 1 1 calc R U . . .
C00V C 0.1862(18) 0.4363(12) 0.7057(5) 0.153(5) Uani 1 1 d . . . . .
H01J H 0.206211 0.530668 0.695818 0.183 Uiso 1 1 calc R U . . .
H11J H 0.058364 0.432306 0.709247 0.183 Uiso 1 1 calc R U . . .
C00W C 0.2362(14) 0.4027(11) 0.7672(5) 0.131(3) Uani 1 1 d . . . . .
H01K H 0.170333 0.462623 0.796800 0.157 Uiso 1 1 calc R U . . .
H01L H 0.211780 0.311405 0.780623 0.157 Uiso 1 1 calc R U . . .
H01M H 0.361123 0.410762 0.767057 0.157 Uiso 1 1 calc R U . . .

loop_
_atom_site_aniso_label
_atom_site_aniso_U_11
_atom_site_aniso_U_22
_atom_site_aniso_U_33
_atom_site_aniso_U_23
_atom_site_aniso_U_13
_atom_site_aniso_U_12
Br01 0.0910(8) 0.0633(7) 0.0943(8) -0.0104(5) -0.0162(6) -0.0131(5)
N002 0.060(6) 0.066(7) 0.042(4) -0.003(3) -0.006(4) -0.011(6)
N003 0.063(6) 0.048(6) 0.047(4) -0.003(4) -0.006(4) -0.001(6)
C4 0.057(8) 0.069(9) 0.046(5) -0.013(5) -0.005(4) -0.005(6)
O1W 0.164(7) 0.105(6) 0.191(9) -0.047(5) 0.087(6) -0.083(5)
C005 0.089(6) 0.037(6) 0.057(6) -0.002(4) -0.013(5) -0.009(5)
C007 0.068(9) 0.075(8) 0.034(5) -0.003(5) -0.002(5) -0.031(8)
C008 0.078(9) 0.045(7) 0.056(6) -0.008(4) -0.010(5) -0.018(5)
C009 0.095(7) 0.040(6) 0.076(7) -0.001(5) -0.016(5) 0.013(5)
C00A 0.086(7) 0.064(6) 0.077(7) -0.015(6) -0.014(6) -0.009(5)
C00B 0.079(6) 0.057(5) 0.070(6) -0.023(5) 0.001(5) -0.011(5)
C00C 0.076(8) 0.075(6) 0.087(7) -0.001(5) -0.010(5) -0.020(5)
C00D 0.088(7) 0.063(6) 0.078(7) -0.011(6) -0.015(6) -0.002(5)
C00E 0.084(7) 0.068(6) 0.070(7) -0.016(5) -0.004(5) -0.010(5)
C00F 0.103(7) 0.066(6) 0.063(7) 0.004(6) 0.001(6) -0.011(5)
C00G 0.097(7) 0.086(7) 0.056(7) -0.004(6) 0.004(6) -0.011(5)
C00H 0.090(7) 0.048(5) 0.083(7) -0.023(6) 0.000(6) -0.007(5)
C00I 0.085(7) 0.070(6) 0.077(7) -0.019(6) -0.003(6) -0.021(5)
C00J 0.077(6) 0.065(6) 0.072(7) -0.009(5) -0.001(5) -0.013(5)
C00K 0.077(6) 0.064(6) 0.084(7) -0.024(6) 0.008(5) -0.012(5)
C00L 0.070(6) 0.070(6) 0.071(7) -0.009(5) -0.011(5) -0.009(5)
C00M 0.098(7) 0.082(7) 0.077(7) 0.003(6) -0.011(6) 0.004(6)
C00N 0.106(8) 0.083(7) 0.073(8) -0.012(6) -0.002(6) -0.006(6)
C00O 0.144(9) 0.075(7) 0.051(7) 0.007(6) -0.005(6) -0.006(6)
C00P 0.201(11) 0.050(6) 0.061(7) 0.009(6) 0.010(7) -0.024(6)
C00Q 0.140(9) 0.113(8) 0.064(8) -0.026(7) 0.000(7) -0.023(7)
C00R 0.237(14) 0.077(7) 0.064(8) -0.004(6) -0.032(8) 0.004(8)
C00S 0.209(12) 0.071(7) 0.059(8) 0.000(6) -0.016(8) 0.004(7)
C00T 0.145(7) 0.161(8) 0.091(6) -0.026(6) -0.003(5) -0.032(6)
C00U 0.247(15) 0.086(8) 0.067(8) -0.023(7) -0.035(9) 0.009(8)
C00V 0.233(15) 0.152(11) 0.079(9) -0.027(8) -0.059(9) 0.019(10)
C00W 0.145(7) 0.161(8) 0.091(6) -0.026(6) -0.003(5) -0.032(6)

loop_
_atom_type_symbol
_atom_type_description
_atom_type_scat_dispersion_real
_atom_type_scat_dispersion_imag
_atom_type_scat_source
C C 0.0181 0.0091 'International Tables Vol C Tables 4.2.6.8 and 6.1.1.4'
H H 0.0000 0.0000 'International Tables Vol C Tables 4.2.6.8 and 6.1.1.4'
N N 0.0311 0.0180 'International Tables Vol C Tables 4.2.6.8 and 6.1.1.4'
Br Br -0.6763 1.2805 'International Tables Vol C Tables 4.2.6.8 and 6.1.1.4'
O O 0.0492 0.0322 'International Tables Vol C Tables 4.2.6.8 and 6.1.1.4'

loop_
_geom_angle_atom_site_label_1
_geom_angle_atom_site_label_2
_geom_angle_atom_site_label_3
_geom_angle
_geom_angle_site_symmetry_1
_geom_angle_site_symmetry_3
_geom_angle_publ_flag
C007 N002 C008 106.9(7) . . ?
C007 N002 C009 129.4(10) . . ?
C008 N002 C009 123.4(9) . . ?
C007 N003 C4 108.3(7) . . ?
C007 N003 C005 126.7(9) . . ?
C4 N003 C005 124.7(9) . . ?
C008 C4 N003 107.8(8) . . ?
C00P C005 N003 111.9(6) . . ?
N003 C007 N002 108.5(8) . . ?
N003 C007 C00C 128.0(10) . . ?
N002 C007 C00C 123.4(11) . . ?
C4 C008 N002 108.4(8) . . ?
N002 C009 C00H 111.4(6) . . ?
C00J C00A C00I 113.7(7) . . ?
C00H C00B C00K 113.0(7) . . ?
C00J C00D C00L 115.6(7) . . ?
C00K C00E C00I 113.7(7) . . ?
C00S C00F C00O 124.7(8) . . ?
C00S C00G C00R 125.0(8) . . ?
C009 C00H C00B 116.0(7) . . ?
C00A C00I C00E 114.7(7) . . ?
C00D C00J C00A 115.4(7) . . ?
C00E C00K C00B 116.3(7) . . ?
C00M C00L C00D 116.1(7) . . ?
C00L C00M C00T 114.6(8) . . ?
C00R C00N C00U 125.7(9) . . ?
C00P C00O C00F 121.3(8) . . ?
C00O C00P C005 123.5(8) . . ?
C00U C00Q C00V 125.0(10) . . ?
C00N C00R C00G 124.4(9) . . ?
C00G C00S C00F 123.0(8) . . ?
C00Q C00U C00N 125.7(10) . . ?
C00W C00V C00Q 125.5(11) . . ?

loop_
_geom_bond_atom_site_label_1
_geom_bond_atom_site_label_2
_geom_bond_distance
_geom_bond_site_symmetry_2
_geom_bond_publ_flag
N002 C007 1.338(9) . ?
N002 C008 1.382(9) . ?
N002 C009 1.484(9) . ?
N003 C007 1.330(9) . ?
N003 C4 1.367(9) . ?
N003 C005 1.478(9) . ?
C4 C008 1.309(9) . ?
C005 C00P 1.477(10) . ?
C007 C00C 1.461(10) . ?
C009 C00H 1.496(9) . ?
C00A C00J 1.511(10) . ?
C00A C00I 1.515(10) . ?
C00B C00H 1.518(10) . ?
C00B C00K 1.517(9) . ?
C00D C00J 1.503(10) . ?
C00D C00L 1.516(10) . ?
C00E C00K 1.501(10) . ?
C00E C00I 1.523(10) . ?
C00F C00S 1.446(11) . ?
C00F C00O 1.456(10) . ?
C00G C00S 1.425(11) . ?
C00G C00R 1.450(11) . ?
C00L C00M 1.503(10) . ?
C00M C00T 1.519(11) . ?
C00N C00R 1.429(11) . ?
C00N C00U 1.445(11) . ?
C00O C00P 1.405(10) . ?
C00Q C00U 1.389(11) . ?
C00Q C00V 1.432(12) . ?
C00V C00W 1.381(12) . ?
